data_2006452
loop_
_publ_author_name
'Halasyamani, Shiv'
'Heier, Kevin R.'
'Stern, Charlotte L.'
'Poeppelmeier, Kenneth R.'

_publ_section_title
;
 CuW(py)~2~(H~2~ O)~2~O~2~F~4~ and CuW(py)~4~O~2~F~4~
;
_journal_issue 9
_journal_name_full 'Acta Crystallographica Section C'
_journal_page_first 1240
_journal_page_last 1244
_journal_paper_doi 10.1107/S0108270197005490
_journal_volume 53
_journal_year 1997
_chemical_formula_moiety '[Cu(C~5~H~5~N)~2~(H~2~O)~2~] ^2+^ [WO~2~F~4~] ^2-^'
_chemical_formula_sum 'C10 H14 Cu F4 N2 O4 W'
_chemical_formula_weight 549.62
_space_group_IT_number 14
_symmetry_cell_setting monoclinic
_symmetry_space_group_name_Hall '-P 2yn'
_symmetry_space_group_name_H-M 'P 1 21/n 1'
_audit_creation_method 'from TEXRAY.INF file'
_cell_angle_alpha 90
_cell_angle_beta 103.06(2)
_cell_angle_gamma 90
_cell_formula_units_Z 4
_cell_length_a 11.500(4)
_cell_length_b 7.970(2)
_cell_length_c 16.521(3)
_cell_measurement_reflns_used 25
_cell_measurement_temperature 153.2
_cell_measurement_theta_max 11.8
_cell_measurement_theta_min 10.0
_cell_volume 1475.1(7)
_computing_cell_refinement 'DIRDIF94 (Beurskens et al., 1994)'
_computing_data_collection 'CAD-4 Software (Enraf-Nonius, 1989)'
_computing_data_reduction 'TEXSAN (Molecular Structure Corporation, 1992)'
_computing_publication_material TEXSAN
_computing_structure_refinement TEXSAN
_computing_structure_solution 'SAPI91 (Fan, 1991)'
_diffrn_ambient_temperature 153.2
_diffrn_measurement_device CAD4
_diffrn_measurement_method '\w/\q scans'
_diffrn_radiation_monochromator graphite
_diffrn_radiation_source 'X-ray tube'
_diffrn_radiation_type MoK\a
_diffrn_radiation_wavelength 0.7107
_diffrn_reflns_av_R_equivalents 0.02
_diffrn_reflns_limit_h_max 12
_diffrn_reflns_limit_h_min 0
_diffrn_reflns_limit_k_max 8
_diffrn_reflns_limit_k_min 0
_diffrn_reflns_limit_l_max 17
_diffrn_reflns_limit_l_min -18
_diffrn_reflns_number 2355
_diffrn_reflns_theta_max 22.97
_diffrn_standards_decay_% -1.4
_diffrn_standards_interval_count 90
_diffrn_standards_number 3
_exptl_absorpt_coefficient_mu 9.31
_exptl_absorpt_correction_T_max 0.42
_exptl_absorpt_correction_T_min 0.09
_exptl_absorpt_correction_type analytical
_exptl_absorpt_process_details Tompa_analytical
_exptl_crystal_colour light-blue
_exptl_crystal_density_diffrn 2.475
_exptl_crystal_density_meas 2.43(5)
_exptl_crystal_density_method 'flotation pycnometry'
_exptl_crystal_description plate
_exptl_crystal_F_000 1036.00
_exptl_crystal_size_max 0.36
_exptl_crystal_size_mid 0.34
_exptl_crystal_size_min 0.10
_refine_diff_density_max 1.8
_refine_diff_density_min -2.3
_refine_ls_extinction_coef 9.65251
_refine_ls_extinction_method Zachariasen_type_2_Gaussian_isotropic
_refine_ls_goodness_of_fit_obs 3.41
_refine_ls_hydrogen_treatment noref
_refine_ls_matrix_type full
_refine_ls_number_parameters 200
_refine_ls_number_reflns 1603
_refine_ls_number_restraints 0
_refine_ls_R_factor_obs .040
_refine_ls_shift/esd_max 0.015
_refine_ls_structure_factor_coef F
_refine_ls_weighting_details 'w = 1/\s^2^(F)'
_refine_ls_weighting_scheme calc
_refine_ls_wR_factor_obs .047
_reflns_number_observed 1603
_reflns_number_total 2237
_reflns_observed_criterion >3\s(I)
_cod_data_source_file bk1279.cif
_cod_data_source_block I
_cod_depositor_comments
;
Added _atom_site_type_symbol and _atom_site_occupancy to
the atoms loop to complete the structure as from the reference

Luca Lutterotti

#----------------------------------------------------------------------

The following automatic conversions were performed:

'_refine_ls_weighting_scheme' value 'w = 1/\s^2^(F)' was changed to
'calc'. New tag '_refine_ls_weighting_details' was created. The value
of the new tag was set to 'w = 1/\s^2^(F)'.

Automatic conversion script
Id: cif_fix_values 3143 2015-03-26 13:38:13Z robertas
;
_cod_original_cell_volume 1475.1(6)
_cod_original_sg_symbol_H-M 'P 21/n'
_cod_original_formula_sum ' C10 H14 Cu F4 N2 O4 W'
_cod_database_code 2006452

loop_
_symmetry_equiv_pos_as_xyz
'   +x,   +y,   +z'
1/2-x,1/2+y,1/2-z
'   -x,   -y,   -z'
1/2+x,1/2-y,1/2+z

loop_
_atom_site_aniso_label
_atom_site_aniso_U_11
_atom_site_aniso_U_22
_atom_site_aniso_U_33
_atom_site_aniso_U_12
_atom_site_aniso_U_13
_atom_site_aniso_U_23
W .0280(3) .0262(3) .0185(3) .0026(3) -.0007(2) -.0003(3)
Cu .0127(6) .0116(6) .0180(7) .0000(7) .0032(5) .0000(7)
X1 .018(3) .006(3) .038(4) -.001(3) .004(3) .002(3)
X2 .024(3) .003(3) .040(4) .002(3) .009(3) -.002(3)
X3 .035(4) .023(4) .021(4) -.006(3) -.003(3) .001(3)
X4 .035(4) .020(4) .020(4) -.002(3) -.002(3) .001(3)
X5 .014(3) .015(4) .057(5) -.007(3) .014(3) -.002(4)
X6 .013(3) .007(4) .053(4) -.004(3) .014(3) -.004(3)
O7 .014(3) .008(4) .031(4) -.002(3) .009(3) -.001(3)
O8 .012(3) .013(4) .029(4) -.003(3) .006(3) .001(4)
N1 .019(5) .019(6) .023(5) -.005(5) .006(4) .002(5)
N2 .021(5) .012(5) .023(5) .008(5) .005(4) .001(4)
C1 .027(6) .014(7) .028(6) -.002(6) .012(5) -.007(6)
C2 .044(7) .036(8) .030(7) -.024(7) .023(6) -.015(6)
C3 .041(7) .044(9) .019(6) -.024(7) -.003(6) .012(7)
C4 .038(7) .029(8) .026(6) -.008(7) -.006(6) .008(6)
C5 .019(6) .016(7) .029(6) -.005(5) .006(5) .002(5)
C6 .020(6) .022(7) .028(6) .010(6) .007(5) .003(6)
C7 .038(7) .038(8) .025(7) .024(7) .014(6) .013(6)
C8 .040(7) .035(8) .021(6) .021(7) -.006(6) -.010(6)
C9 .033(6) .019(7) .034(7) .006(6) -.009(6) -.004(6)
C10 .024(6) .012(6) .031(7) .001(6) -.002(5) -.006(5)

loop_
_atom_site_label
_atom_site_type_symbol
_atom_site_fract_x
_atom_site_fract_y
_atom_site_fract_z
_atom_site_U_iso_or_equiv
_atom_site_thermal_displace_type
_atom_site_calc_flag
_atom_site_calc_attached_atom
_atom_site_occupancy
W W .49702(4) .10511(6) .74633(3) .0252(2) Uani ? ? 0.67
Cu Cu .49880(10) .6023(2) .74419(8) .0141(3) Uani ? ? 0.67
X1 F .5558(5) .3198(7) .7383(4) .021(2) Uani ? ? 0.67
X2 F .4412(6) -.1151(7) .7507(4) .022(2) Uani ? ? 0.67
X3 F .4363(6) .0995(8) .6312(4) .027(2) Uani ? ? 0.67
X4 F .5617(6) .1029(8) .8608(4) .026(2) Uani ? ? 0.67
X5 F .3544(5) .1933(8) .7648(4) .028(2) Uani ? ? 0.67
X6 F .6454(5) .0136(7) .7307(4) .023(2) Uani ? ? 0.67
X7 O .5558(5) .3198(7) .7383(4) .021(2) Uani ? ? 0.33
X8 O .4412(6) -.1151(7) .7507(4) .022(2) Uani ? ? 0.33
X9 O .4363(6) .0995(8) .6312(4) .027(2) Uani ? ? 0.33
X10 O .5617(6) .1029(8) .8608(4) .026(2) Uani ? ? 0.33
X11 O .3544(5) .1933(8) .7648(4) .028(2) Uani ? ? 0.33
X12 O .6454(5) .0136(7) .7307(4) .023(2) Uani ? ? 0.33
O7 O .3482(5) .5287(9) .7727(4) .017(2) Uani ? ? 1
O8 O .6533(5) .6836(9) .7206(4) .018(2) Uani ? ? 1
N1 N .5721(7) .6030(10) .8668(6) .020(3) Uani ? ? 1
N2 N .4238(8) .5980(10) .6204(6) .018(3) Uani ? ? 1
C1 C .5296(9) .7030(10) .9189(6) .022(3) Uani ? ? 1
C2 C .5770(10) .706(2) 1.0030(7) .034(4) Uani ? ? 1
C3 C .6750(10) .602(2) 1.0358(7) .036(4) Uani ? ? 1
C4 C .7170(10) .499(2) .9831(7) .033(3) Uani ? ? 1
C5 C .6656(9) .5030(10) .9006(7) .021(3) Uani ? ? 1
C6 C .4582(9) .7050(10) .5683(7) .023(3) Uani ? ? 1
C7 C .4140(10) .701(2) .4838(7) .033(4) Uani ? ? 1
C8 C .3270(10) .580(2) .4505(7) .034(4) Uani ? ? 1
C9 C .2910(10) .4740(10) .5043(7) .031(3) Uani ? ? 1
C10 C .3399(9) .4820(10) .5872(7) .024(3) Uani ? ? 1
H1 H .4639 .7758 .8956 .0292 equiv ? ? 1
H2 H .5437 .7784 1.0386 .0431 equiv ? ? 1
H3 H .7102 .6053 1.0948 .0431 equiv ? ? 1
H4 H .7828 .4225 1.0042 .0392 equiv ? ? 1
H5 H .6980 .4331 .8634 .0264 equiv ? ? 1
H6 H .5162 .7898 .5918 .0295 equiv ? ? 1
H7 H .4403 .7811 .4481 .0387 equiv ? ? 1
H8 H .2959 .5735 .3912 .0415 equiv ? ? 1
H9 H .2313 .3895 .4827 .0396 equiv ? ? 1
H10 H .3154 .4024 .6243 .0292 equiv ? ? 1

loop_
_atom_type_symbol
_atom_type_scat_dispersion_real
_atom_type_scat_dispersion_imag
_atom_type_scat_source
W -0.849 6.872 'International Tables'
Cu 0.320 1.265 'International Tables'
O 0.011 0.006 'International Tables'
F 0.017 0.010 'International Tables'
N 0.006 0.003 'International Tables'
C 0.003 0.002 'International Tables'
H 0.000 0.000 'International Tables'

loop_
_geom_angle_atom_site_label_1
_geom_angle_atom_site_label_2
_geom_angle_atom_site_label_3
_geom_angle_site_symmetry_3
_geom_angle
_geom_angle_publ_flag
X1 W X2 ? 177.4(3) yes
X1 W X3 ? 90.4(3) yes
X1 W X4 ? 90.8(3) no
X1 W X5 ? 90.7(3) yes
X1 W X6 ? 89.5(3) no
X2 W X3 ? 87.9(3) yes
X2 W X4 ? 90.8(3) no
X2 W X5 ? 91.4(3) yes
X2 W X6 ? 88.4(3) no
X3 W X4 ? 177.6(3) yes
X3 W X5 ? 92.0(3) yes
X3 W X6 ? 89.6(3) no
X4 W X5 ? 90.1(3) yes
X4 W X6 ? 88.3(3) no
X5 W X6 ? 178.4(3) yes
O7 Cu O8 ? 177.1(3) yes
O7 Cu N1 ? 87.2(3) yes
O7 Cu N2 ? 92.2(3) no
O8 Cu N1 ? 90.4(3) no
O8 Cu N2 ? 90.2(3) yes
N1 Cu N2 ? 179.0(3) yes
O7 Cu X2 1_565 87.9(4) no
O8 Cu X2 1_565 89.3(4) yes
N2 Cu X2 1_565 90.5(5) yes
N1 Cu X2 1_565 91.3(6) no
X1 Cu X2 1_565 179.2(2) yes
W X1 Cu ? 140.1(5) yes
W X2 Cu ? 140.7(5) yes
Cu N1 C1 ? 121.0(7) no
Cu N1 C5 ? 121.9(8) no
C1 N1 C5 ? 117.1(10) no
Cu N2 C6 ? 121.1(7) no
Cu N2 C10 ? 121.4(7) no
C6 N2 C10 ? 117.5(10) no
N1 C1 C2 ? 122.0(10) no
C1 C2 C3 ? 118.0(10) no
C2 C3 C4 ? 118.0(10) no
C3 C4 C5 ? 119.0(10) no
N1 C5 C4 ? 123.0(10) no
N2 C6 C7 ? 122.0(10) no
C6 C7 C8 ? 118.0(10) no
C7 C8 C9 ? 117.0(10) no
C8 C9 C10 ? 120.0(10) no
N2 C10 C9 ? 122.0(10) no

loop_
_geom_bond_atom_site_label_1
_geom_bond_atom_site_label_2
_geom_bond_site_symmetry_1
_geom_bond_site_symmetry_2
_geom_bond_distance
_geom_bond_publ_flag
W X1 ? ? 1.855(6) yes
W X2 ? ? 1.876(6) yes
W X3 ? ? 1.872(6) yes
W X4 ? ? 1.870(6) yes
W X5 ? ? 1.872(6) yes
W X6 ? ? 1.926(6) yes
Cu O7 ? ? 1.984(6) yes
Cu O8 ? ? 2.010(7) yes
Cu N1 ? ? 2.010(9) yes
Cu N2 ? ? 2.033(9) yes
Cu X1 ? ? 2.356(7) yes
Cu X2 ? ? 2.363(7) yes
N1 C1 ? ? 1.350(10) no
N1 C5 ? ? 1.350(10) no
N2 C6 ? ? 1.340(10) no
N2 C10 ? ? 1.360(10) no
C1 C2 ? ? 1.370(10) no
C2 C3 ? ? 1.40(2) no
C3 C4 ? ? 1.37(2) no
C4 C5 ? ? 1.36(2) no
C6 C7 ? ? 1.370(10) no
C7 C8 ? ? 1.41(2) no
C8 C9 ? ? 1.36(2) no
C9 C10 ? ? 1.360(10) no
